data_7130861
loop_
_publ_author_name
'Stefanowska, Kinga'
'Sokolnicki, Tomasz'
'Walkowiak, J\;edrzej'
'Czapik, Agnieszka'
'Franczyk, Adrian'

_publ_section_title
;
 Directed <i>cis</i>-hydrosilylation of borylalkynes to borylsilylalkenes.
;
_journal_issue 86
_journal_name_full 'Chemical communications (Cambridge, England)'
_journal_page_first 12046
_journal_page_last 12049
_journal_paper_doi 10.1039/d2cc04318a
_journal_volume 58
_journal_year 2022
_chemical_formula_moiety 'C32 H40 B2 O4 Si'
_chemical_formula_sum 'C32 H40 B2 O4 Si'
_chemical_formula_weight 538.35
_space_group_crystal_system monoclinic
_space_group_IT_number 9
_space_group_name_Hall 'C -2yc'
_space_group_name_H-M_alt 'C 1 c 1'
_atom_sites_solution_hydrogens geom
_atom_sites_solution_primary difmap
_audit_creation_method SHELXL-2018/3
_audit_update_record
;
2021-05-13 deposited with the CCDC.	2022-09-23 downloaded from the CCDC.
;
_cell_angle_alpha 90
_cell_angle_beta 102.3870(9)
_cell_angle_gamma 90
_cell_formula_units_Z 4
_cell_length_a 10.11404(9)
_cell_length_b 16.90606(14)
_cell_length_c 18.29331(16)
_cell_measurement_reflns_used 14066
_cell_measurement_temperature 130(2)
_cell_measurement_theta_max 76.2800
_cell_measurement_theta_min 2.4550
_cell_volume 3055.13(5)
_computing_cell_refinement 'CrysAlisPro 1.171.41.94a (Rigaku OD, 2021)'
_computing_data_collection 'CrysAlisPro 1.171.41.94a (Rigaku OD, 2021)'
_computing_data_reduction 'CrysAlisPro 1.171.41.94a (Rigaku OD, 2021)'
_computing_structure_refinement 'SHELXL-2018/3 (Sheldrick, 2018)'
_computing_structure_solution 'SHELXT 2018/2 (Sheldrick, 2018)'
_diffrn_ambient_temperature 130(2)
_diffrn_measured_fraction_theta_full 0.998
_diffrn_measured_fraction_theta_max 0.992
_diffrn_measurement_device_type 'SuperNova, Single source at offset/far, Atlas'
_diffrn_measurement_method '\w scans'
_diffrn_radiation_type CuK\a
_diffrn_radiation_wavelength 1.54184
_diffrn_reflns_av_R_equivalents 0.0181
_diffrn_reflns_av_unetI/netI 0.0166
_diffrn_reflns_Laue_measured_fraction_full 0.998
_diffrn_reflns_Laue_measured_fraction_max 0.992
_diffrn_reflns_limit_h_max 12
_diffrn_reflns_limit_h_min -12
_diffrn_reflns_limit_k_max 20
_diffrn_reflns_limit_k_min -20
_diffrn_reflns_limit_l_max 22
_diffrn_reflns_limit_l_min -22
_diffrn_reflns_number 17756
_diffrn_reflns_point_group_measured_fraction_full 0.935
_diffrn_reflns_point_group_measured_fraction_max 0.908
_diffrn_reflns_theta_full 67.684
_diffrn_reflns_theta_max 76.382
_diffrn_reflns_theta_min 4.950
_diffrn_source 'micro-focus sealed X-ray tube'
_exptl_absorpt_coefficient_mu 0.939
_exptl_absorpt_correction_T_max 1.00000
_exptl_absorpt_correction_T_min 0.80277
_exptl_absorpt_correction_type multi-scan
_exptl_absorpt_process_details
;
CrysAlisPro 1.171.41.94a (Rigaku Oxford Diffraction, 2021)
Empirical absorption correction using spherical harmonics,
implemented in SCALE3 ABSPACK scaling algorithm.
;
_exptl_crystal_colour colourless
_exptl_crystal_density_diffrn 1.170
_exptl_crystal_description irregular
_exptl_crystal_F_000 1152
_exptl_crystal_size_max 0.400
_exptl_crystal_size_mid 0.300
_exptl_crystal_size_min 0.280
_refine_diff_density_max 0.243
_refine_diff_density_min -0.164
_refine_diff_density_rms 0.030
_refine_ls_abs_structure_details
;
 Flack x determined using 2593 quotients [(I+)-(I-)]/[(I+)+(I-)]
 (Parsons, Flack and Wagner, Acta Cryst. B69 (2013) 249-259).
;
_refine_ls_abs_structure_Flack -0.016(13)
_refine_ls_extinction_method none
_refine_ls_goodness_of_fit_ref 1.077
_refine_ls_hydrogen_treatment constr
_refine_ls_matrix_type full
_refine_ls_number_parameters 437
_refine_ls_number_reflns 5832
_refine_ls_number_restraints 59
_refine_ls_restrained_S_all 1.074
_refine_ls_R_factor_all 0.0274
_refine_ls_R_factor_gt 0.0273
_refine_ls_shift/su_max 0.000
_refine_ls_shift/su_mean 0.000
_refine_ls_structure_factor_coef Fsqd
_refine_ls_weighting_details 'w=1/[\s^2^(Fo^2^)+(0.0521P)^2^+0.5346P] where P=(Fo^2^+2Fc^2^)/3'
_refine_ls_weighting_scheme calc
_refine_ls_wR_factor_gt 0.0761
_refine_ls_wR_factor_ref 0.0762
_reflns_Friedel_coverage 0.828
_reflns_Friedel_fraction_full 0.872
_reflns_Friedel_fraction_max 0.824
_reflns_number_gt 5799
_reflns_number_total 5832
_reflns_threshold_expression 'I > 2\s(I)'
_cod_data_source_file d2cc04318a2.cif
_cod_data_source_block DATA
_cod_depositor_comments 'Adding full bibliography for 7130861--7130865.cif.'
_cod_original_sg_symbol_H-M 'C c'
_cod_database_code 7130861
_shelx_shelxl_version_number 2018/3
_shelx_space_group_comment
;
The symmetry employed for this shelxl refinement is uniquely defined
by the following loop, which should always be used as a source of
symmetry information in preference to the above space-group names.
They are only intended as comments.
;
_shelx_estimated_absorpt_t_min 0.705
_shelx_estimated_absorpt_t_max 0.779

loop_
_space_group_symop_operation_xyz
'x, y, z'
'x, -y, z+1/2'
'x+1/2, y+1/2, z'
'x+1/2, -y+1/2, z+1/2'

loop_
_atom_site_label
_atom_site_type_symbol
_atom_site_fract_x
_atom_site_fract_y
_atom_site_fract_z
_atom_site_U_iso_or_equiv
_atom_site_adp_type
_atom_site_occupancy
_atom_site_site_symmetry_order
_atom_site_calc_flag
_atom_site_refinement_flags_posn
_atom_site_refinement_flags_adp
_atom_site_refinement_flags_occupancy
_atom_site_disorder_assembly
_atom_site_disorder_group
Si1 Si 0.47000(4) 0.27701(3) 0.57133(3) 0.02223(11) Uani 1 1 d . . . . .
O3 O 0.60498(14) 0.19439(8) 0.33526(8) 0.0291(3) Uani 1 1 d . . . . .
O4 O 0.52727(14) 0.07213(8) 0.35983(8) 0.0305(3) Uani 1 1 d . . . . .
C1 C 0.53106(17) 0.25322(11) 0.48340(10) 0.0238(3) Uani 1 1 d . . . . .
C2 C 0.49579(18) 0.18250(11) 0.45036(10) 0.0264(3) Uani 1 1 d . . . . .
H2 H 0.437408 0.149814 0.471552 0.032 Uiso 1 1 calc R U . . .
C9 C 0.65898(19) 0.13879(11) 0.28764(11) 0.0294(4) Uani 1 1 d . . . . .
C10 C 0.5641(2) 0.06596(11) 0.28691(11) 0.0334(4) Uani 1 1 d . . . . .
C11 C 0.6520(2) 0.17617(12) 0.21139(12) 0.0350(4) Uani 1 1 d . . . . .
H11A H 0.559590 0.194622 0.191060 0.053 Uiso 1 1 calc R U . . .
H11B H 0.677398 0.136914 0.177436 0.053 Uiso 1 1 calc R U . . .
H11C H 0.714586 0.221085 0.216471 0.053 Uiso 1 1 calc R U . . .
C12 C 0.8048(2) 0.12284(16) 0.32659(14) 0.0432(5) Uani 1 1 d . . . . .
H12A H 0.853322 0.173132 0.337184 0.065 Uiso 1 1 calc R U . . .
H12B H 0.848467 0.090442 0.294108 0.065 Uiso 1 1 calc R U . . .
H12C H 0.806812 0.094638 0.373619 0.065 Uiso 1 1 calc R U . . .
C13 C 0.4323(3) 0.07244(16) 0.22852(13) 0.0478(6) Uani 1 1 d . . . . .
H13A H 0.369461 0.031217 0.237430 0.072 Uiso 1 1 calc R U . . .
H13B H 0.450758 0.065710 0.178446 0.072 Uiso 1 1 calc R U . . .
H13C H 0.391775 0.124577 0.232105 0.072 Uiso 1 1 calc R U . . .
C14 C 0.6303(3) -0.01374(13) 0.28146(17) 0.0546(7) Uani 1 1 d . . . . .
H14A H 0.704516 -0.021262 0.325108 0.082 Uiso 1 1 calc R U . . .
H14B H 0.665927 -0.015633 0.235727 0.082 Uiso 1 1 calc R U . . .
H14C H 0.563103 -0.055815 0.280020 0.082 Uiso 1 1 calc R U . . .
C15 C 0.31926(18) 0.21290(11) 0.57527(10) 0.0254(3) Uani 1 1 d . . . . .
C16 C 0.18981(19) 0.23601(13) 0.53838(13) 0.0353(4) Uani 1 1 d . . . . .
H16 H 0.178155 0.285424 0.513081 0.042 Uiso 1 1 calc R U . . .
C17 C 0.0774(2) 0.18851(15) 0.53770(15) 0.0458(5) Uani 1 1 d . . . . .
H17 H -0.009924 0.205411 0.512155 0.055 Uiso 1 1 calc R U . . .
C18 C 0.0933(2) 0.11656(16) 0.57440(15) 0.0466(6) Uani 1 1 d . . . . .
H18 H 0.016920 0.083649 0.573740 0.056 Uiso 1 1 calc R U . . .
C19 C 0.2196(2) 0.09255(14) 0.61189(14) 0.0426(5) Uani 1 1 d . . . . .
H19 H 0.230301 0.043286 0.637458 0.051 Uiso 1 1 calc R U . . .
C20 C 0.3322(2) 0.14050(12) 0.61240(11) 0.0333(4) Uani 1 1 d . . . . .
H20 H 0.419008 0.123460 0.638515 0.040 Uiso 1 1 calc R U . . .
C21 C 0.40953(17) 0.38221(10) 0.57199(10) 0.0252(3) Uani 1 1 d . . . . .
C22 C 0.32435(19) 0.41330(12) 0.50757(11) 0.0302(4) Uani 1 1 d . . . . .
H22 H 0.314983 0.386033 0.461334 0.036 Uiso 1 1 calc R U . . .
C23 C 0.2534(2) 0.48338(12) 0.51033(13) 0.0348(4) Uani 1 1 d . . . . .
H23 H 0.194763 0.503032 0.466448 0.042 Uiso 1 1 calc R U . . .
C24 C 0.2685(2) 0.52443(11) 0.57709(14) 0.0360(4) Uani 1 1 d . . . . .
H24 H 0.217703 0.571276 0.579450 0.043 Uiso 1 1 calc R U . . .
C25 C 0.3574(2) 0.49732(12) 0.64029(13) 0.0342(4) Uani 1 1 d . . . . .
H25 H 0.370888 0.526878 0.685458 0.041 Uiso 1 1 calc R U . . .
C26 C 0.42729(19) 0.42655(11) 0.63782(11) 0.0289(4) Uani 1 1 d . . . . .
H26 H 0.487920 0.408227 0.681598 0.035 Uiso 1 1 calc R U . . .
C27 C 0.60732(17) 0.25327(11) 0.65494(10) 0.0253(3) Uani 1 1 d . . . . .
C28 C 0.5826(2) 0.25448(13) 0.72739(11) 0.0326(4) Uani 1 1 d . . . . .
H28 H 0.496245 0.270758 0.734373 0.039 Uiso 1 1 calc R U . . .
C29 C 0.6810(2) 0.23251(13) 0.78921(12) 0.0381(5) Uani 1 1 d . . . . .
H29 H 0.662665 0.235016 0.837965 0.046 Uiso 1 1 calc R U . . .
C30 C 0.8067(2) 0.20677(13) 0.77938(13) 0.0370(4) Uani 1 1 d . . . . .
H30 H 0.873955 0.190607 0.821358 0.044 Uiso 1 1 calc R U . . .
C31 C 0.83352(19) 0.20476(12) 0.70873(13) 0.0346(4) Uani 1 1 d . . . . .
H31 H 0.919383 0.187089 0.702169 0.042 Uiso 1 1 calc R U . . .
C32 C 0.73571(18) 0.22844(11) 0.64672(11) 0.0280(4) Uani 1 1 d . . . . .
H32 H 0.756210 0.227755 0.598419 0.034 Uiso 1 1 calc R U . . .
B1 B 0.6229(2) 0.31422(12) 0.45283(11) 0.0250(4) Uani 1 1 d . . . . .
B2 B 0.5432(2) 0.15024(12) 0.38030(11) 0.0263(4) Uani 1 1 d . . . . .
O1 O 0.5746(5) 0.3831(2) 0.4180(3) 0.0301(8) Uani 0.816(5) 1 d . . P A 1
O2 O 0.7608(3) 0.30699(19) 0.46143(18) 0.0284(6) Uani 0.816(5) 1 d . . P A 1
C3 C 0.6854(6) 0.4209(4) 0.3905(4) 0.0302(11) Uani 0.816(5) 1 d . . P A 1
C4 C 0.8136(5) 0.3809(4) 0.4403(3) 0.0256(10) Uani 0.816(5) 1 d . . P A 1
C5 C 0.6754(3) 0.51004(16) 0.39931(19) 0.0447(8) Uani 0.816(5) 1 d . . P A 1
H5A H 0.591532 0.529274 0.366911 0.067 Uiso 0.816(5) 1 calc R U P A 1
H5B H 0.753161 0.535604 0.385151 0.067 Uiso 0.816(5) 1 calc R U P A 1
H5C H 0.674952 0.522660 0.451548 0.067 Uiso 0.816(5) 1 calc R U P A 1
C6 C 0.6621(3) 0.39945(18) 0.30807(15) 0.0388(7) Uani 0.816(5) 1 d . . P A 1
H6A H 0.666391 0.341871 0.302836 0.058 Uiso 0.816(5) 1 calc R U P A 1
H6B H 0.732094 0.424222 0.286091 0.058 Uiso 0.816(5) 1 calc R U P A 1
H6C H 0.572777 0.418422 0.282117 0.058 Uiso 0.816(5) 1 calc R U P A 1
C7 C 0.8701(5) 0.4252(3) 0.5117(2) 0.0477(9) Uani 0.816(5) 1 d . . P A 1
H7A H 0.912671 0.474294 0.499972 0.072 Uiso 0.816(5) 1 calc R U P A 1
H7B H 0.937644 0.392307 0.544529 0.072 Uiso 0.816(5) 1 calc R U P A 1
H7C H 0.796624 0.437801 0.537087 0.072 Uiso 0.816(5) 1 calc R U P A 1
C8 C 0.9249(4) 0.3649(2) 0.3983(2) 0.0425(8) Uani 0.816(5) 1 d . . P A 1
H8A H 0.890397 0.330081 0.355686 0.064 Uiso 0.816(5) 1 calc R U P A 1
H8B H 1.001464 0.339369 0.431963 0.064 Uiso 0.816(5) 1 calc R U P A 1
H8C H 0.954759 0.414996 0.380249 0.064 Uiso 0.816(5) 1 calc R U P A 1
O1A O 0.562(2) 0.3673(13) 0.4004(11) 0.028(3) Uani 0.184(5) 1 d . . P A 2
O2A O 0.7511(15) 0.3240(9) 0.4851(8) 0.031(3) Uani 0.184(5) 1 d . . P A 2
C3A C 0.662(3) 0.4287(17) 0.4001(15) 0.025(3) Uani 0.184(5) 1 d . . P A 2
C4A C 0.790(3) 0.3915(19) 0.4326(19) 0.029(3) Uani 0.184(5) 1 d . . P A 2
C5A C 0.6297(13) 0.4961(7) 0.4515(8) 0.042(3) Uani 0.184(5) 1 d . . P A 2
H5AA H 0.540021 0.517968 0.430182 0.063 Uiso 0.184(5) 1 calc R U P A 2
H5AB H 0.697975 0.537871 0.455173 0.063 Uiso 0.184(5) 1 calc R U P A 2
H5AC H 0.630812 0.474798 0.501428 0.063 Uiso 0.184(5) 1 calc R U P A 2
C6A C 0.6549(14) 0.4589(9) 0.3246(8) 0.044(3) Uani 0.184(5) 1 d . . P A 2
H6AA H 0.674293 0.415939 0.292446 0.065 Uiso 0.184(5) 1 calc R U P A 2
H6AB H 0.721551 0.501228 0.326140 0.065 Uiso 0.184(5) 1 calc R U P A 2
H6AC H 0.563904 0.479674 0.304457 0.065 Uiso 0.184(5) 1 calc R U P A 2
C7A C 0.9035(17) 0.4393(11) 0.4913(11) 0.047(4) Uani 0.184(5) 1 d . . P A 2
H7AA H 0.949280 0.476773 0.464158 0.070 Uiso 0.184(5) 1 calc R U P A 2
H7AB H 0.969920 0.401917 0.518980 0.070 Uiso 0.184(5) 1 calc R U P A 2
H7AC H 0.860466 0.468138 0.526352 0.070 Uiso 0.184(5) 1 calc R U P A 2
C8A C 0.866(2) 0.3458(9) 0.3828(11) 0.048(3) Uani 0.184(5) 1 d . . P A 2
H8AA H 0.802015 0.311503 0.349025 0.071 Uiso 0.184(5) 1 calc R U P A 2
H8AB H 0.936206 0.313457 0.413916 0.071 Uiso 0.184(5) 1 calc R U P A 2
H8AC H 0.907011 0.383043 0.353279 0.071 Uiso 0.184(5) 1 calc R U P A 2

loop_
_atom_site_aniso_label
_atom_site_aniso_U_11
_atom_site_aniso_U_22
_atom_site_aniso_U_33
_atom_site_aniso_U_23
_atom_site_aniso_U_13
_atom_site_aniso_U_12
Si1 0.01738(19) 0.0295(2) 0.0196(2) -0.00009(17) 0.00342(15) 0.00119(16)
O3 0.0333(7) 0.0286(6) 0.0287(6) -0.0048(5) 0.0141(5) -0.0035(5)
O4 0.0400(7) 0.0287(6) 0.0264(7) -0.0014(5) 0.0152(6) -0.0024(5)
C1 0.0175(7) 0.0330(9) 0.0206(8) 0.0008(7) 0.0038(6) 0.0015(6)
C2 0.0236(8) 0.0325(8) 0.0247(9) 0.0008(7) 0.0085(6) -0.0017(6)
C9 0.0335(10) 0.0295(9) 0.0288(10) -0.0009(7) 0.0147(8) 0.0017(7)
C10 0.0477(12) 0.0296(9) 0.0274(9) -0.0030(7) 0.0182(8) -0.0048(8)
C11 0.0434(11) 0.0351(10) 0.0317(10) 0.0041(8) 0.0195(8) 0.0025(8)
C12 0.0355(11) 0.0574(13) 0.0398(12) 0.0036(10) 0.0148(9) 0.0063(10)
C13 0.0559(14) 0.0582(14) 0.0290(11) -0.0080(9) 0.0084(10) -0.0254(11)
C14 0.092(2) 0.0300(11) 0.0563(15) -0.0025(10) 0.0481(15) 0.0015(11)
C15 0.0219(8) 0.0331(9) 0.0222(8) -0.0002(6) 0.0068(6) -0.0002(6)
C16 0.0229(9) 0.0415(10) 0.0403(12) 0.0084(8) 0.0042(8) -0.0004(7)
C17 0.0223(9) 0.0581(14) 0.0549(14) 0.0092(11) 0.0034(9) -0.0048(9)
C18 0.0326(11) 0.0599(14) 0.0485(13) 0.0110(11) 0.0111(9) -0.0150(10)
C19 0.0422(12) 0.0443(11) 0.0413(12) 0.0138(9) 0.0092(9) -0.0076(9)
C20 0.0290(10) 0.0381(10) 0.0322(10) 0.0056(8) 0.0053(7) 0.0007(7)
C21 0.0203(7) 0.0305(8) 0.0260(8) 0.0012(7) 0.0077(6) 0.0001(6)
C22 0.0275(9) 0.0340(9) 0.0283(9) 0.0010(7) 0.0044(7) 0.0006(7)
C23 0.0258(9) 0.0341(9) 0.0434(11) 0.0077(8) 0.0046(8) 0.0019(7)
C24 0.0301(9) 0.0270(9) 0.0548(13) 0.0008(8) 0.0179(9) 0.0001(7)
C25 0.0373(10) 0.0303(9) 0.0394(10) -0.0059(8) 0.0178(8) -0.0073(8)
C26 0.0277(9) 0.0319(9) 0.0282(9) 0.0003(7) 0.0083(7) -0.0041(7)
C27 0.0214(8) 0.0294(8) 0.0230(8) -0.0003(6) 0.0001(6) 0.0004(6)
C28 0.0288(9) 0.0428(11) 0.0253(9) 0.0013(8) 0.0035(7) 0.0024(7)
C29 0.0407(11) 0.0458(11) 0.0245(10) 0.0030(8) -0.0002(8) -0.0033(9)
C30 0.0306(10) 0.0369(10) 0.0361(11) 0.0064(8) -0.0091(8) -0.0030(8)
C31 0.0217(9) 0.0353(10) 0.0422(11) 0.0016(8) -0.0035(8) 0.0004(7)
C32 0.0213(8) 0.0312(9) 0.0301(10) -0.0015(7) 0.0023(7) -0.0009(6)
B1 0.0220(9) 0.0315(10) 0.0216(9) -0.0012(7) 0.0046(7) 0.0000(7)
B2 0.0244(9) 0.0301(10) 0.0242(9) -0.0003(7) 0.0050(7) 0.0006(7)
O1 0.0198(15) 0.0348(17) 0.036(2) 0.0092(12) 0.0071(15) 0.0024(11)
O2 0.0190(9) 0.0349(13) 0.0311(15) 0.0075(10) 0.0048(10) -0.0004(8)
C3 0.021(2) 0.0329(19) 0.036(2) 0.0040(13) 0.0060(13) -0.0051(14)
C4 0.018(2) 0.031(2) 0.0247(16) 0.0059(13) -0.0035(13) -0.0014(13)
C5 0.0462(16) 0.0336(13) 0.0553(18) 0.0054(11) 0.0132(13) 0.0004(11)
C6 0.0363(14) 0.0480(18) 0.0297(13) 0.0066(11) 0.0017(10) -0.0118(11)
C7 0.047(2) 0.051(2) 0.0367(19) -0.0044(15) -0.0088(15) -0.0158(16)
C8 0.0246(16) 0.0524(18) 0.0530(18) 0.0108(14) 0.0139(13) -0.0009(14)
O1A 0.023(5) 0.037(7) 0.021(7) -0.001(4) 0.001(5) -0.009(4)
O2A 0.023(5) 0.035(6) 0.033(7) 0.010(5) 0.002(4) -0.004(4)
C3A 0.013(6) 0.032(6) 0.025(6) 0.007(4) -0.006(5) 0.002(4)
C4A 0.017(6) 0.027(6) 0.042(8) 0.014(4) 0.008(4) 0.002(4)
C5A 0.036(6) 0.032(5) 0.061(7) -0.008(5) 0.014(5) -0.004(4)
C6A 0.044(6) 0.048(8) 0.038(5) 0.018(5) 0.007(4) -0.003(5)
C7A 0.027(7) 0.052(8) 0.053(9) 0.026(6) -0.009(6) -0.012(5)
C8A 0.038(8) 0.043(7) 0.071(9) 0.016(6) 0.033(7) 0.002(6)

loop_
_atom_type_symbol
_atom_type_description
_atom_type_scat_dispersion_real
_atom_type_scat_dispersion_imag
_atom_type_scat_source
C C 0.0181 0.0091 'International Tables Vol C Tables 4.2.6.8 and 6.1.1.4'
H H 0.0000 0.0000 'International Tables Vol C Tables 4.2.6.8 and 6.1.1.4'
B B 0.0090 0.0039 'International Tables Vol C Tables 4.2.6.8 and 6.1.1.4'
O O 0.0492 0.0322 'International Tables Vol C Tables 4.2.6.8 and 6.1.1.4'
Si Si 0.2541 0.3302 'International Tables Vol C Tables 4.2.6.8 and 6.1.1.4'

loop_
_geom_angle_atom_site_label_1
_geom_angle_atom_site_label_2
_geom_angle_atom_site_label_3
_geom_angle
_geom_angle_site_symmetry_1
_geom_angle_site_symmetry_3
_geom_angle_publ_flag
C27 Si1 C21 112.45(8) . . ?
C27 Si1 C15 108.02(8) . . ?
C21 Si1 C15 106.06(8) . . ?
C27 Si1 C1 109.22(8) . . ?
C21 Si1 C1 111.93(8) . . ?
C15 Si1 C1 109.00(8) . . ?
B2 O3 C9 106.66(14) . . ?
B2 O4 C10 106.22(14) . . ?
C2 C1 B1 122.77(16) . . ?
C2 C1 Si1 117.81(13) . . ?
B1 C1 Si1 119.41(13) . . ?
C1 C2 B2 125.32(16) . . ?
C1 C2 H2 117.3 . . ?
B2 C2 H2 117.3 . . ?
O3 C9 C12 106.47(16) . . ?
O3 C9 C11 109.24(15) . . ?
C12 C9 C11 110.72(17) . . ?
O3 C9 C10 101.80(14) . . ?
C12 C9 C10 113.45(17) . . ?
C11 C9 C10 114.42(17) . . ?
O4 C10 C14 108.98(17) . . ?
O4 C10 C13 106.17(17) . . ?
C14 C10 C13 110.5(2) . . ?
O4 C10 C9 102.26(14) . . ?
C14 C10 C9 114.99(19) . . ?
C13 C10 C9 113.19(17) . . ?
C9 C11 H11A 109.5 . . ?
C9 C11 H11B 109.5 . . ?
H11A C11 H11B 109.5 . . ?
C9 C11 H11C 109.5 . . ?
H11A C11 H11C 109.5 . . ?
H11B C11 H11C 109.5 . . ?
C9 C12 H12A 109.5 . . ?
C9 C12 H12B 109.5 . . ?
H12A C12 H12B 109.5 . . ?
C9 C12 H12C 109.5 . . ?
H12A C12 H12C 109.5 . . ?
H12B C12 H12C 109.5 . . ?
C10 C13 H13A 109.5 . . ?
C10 C13 H13B 109.5 . . ?
H13A C13 H13B 109.5 . . ?
C10 C13 H13C 109.5 . . ?
H13A C13 H13C 109.5 . . ?
H13B C13 H13C 109.5 . . ?
C10 C14 H14A 109.5 . . ?
C10 C14 H14B 109.5 . . ?
H14A C14 H14B 109.5 . . ?
C10 C14 H14C 109.5 . . ?
H14A C14 H14C 109.5 . . ?
H14B C14 H14C 109.5 . . ?
C20 C15 C16 117.56(17) . . ?
C20 C15 Si1 122.16(14) . . ?
C16 C15 Si1 120.25(14) . . ?
C17 C16 C15 121.6(2) . . ?
C17 C16 H16 119.2 . . ?
C15 C16 H16 119.2 . . ?
C18 C17 C16 119.6(2) . . ?
C18 C17 H17 120.2 . . ?
C16 C17 H17 120.2 . . ?
C19 C18 C17 120.1(2) . . ?
C19 C18 H18 120.0 . . ?
C17 C18 H18 120.0 . . ?
C18 C19 C20 120.1(2) . . ?
C18 C19 H19 120.0 . . ?
C20 C19 H19 120.0 . . ?
C15 C20 C19 121.08(18) . . ?
C15 C20 H20 119.5 . . ?
C19 C20 H20 119.5 . . ?
C26 C21 C22 117.71(17) . . ?
C26 C21 Si1 122.06(14) . . ?
C22 C21 Si1 119.35(14) . . ?
C23 C22 C21 121.10(19) . . ?
C23 C22 H22 119.4 . . ?
C21 C22 H22 119.4 . . ?
C24 C23 C22 119.92(19) . . ?
C24 C23 H23 120.0 . . ?
C22 C23 H23 120.0 . . ?
C25 C24 C23 120.04(18) . . ?
C25 C24 H24 120.0 . . ?
C23 C24 H24 120.0 . . ?
C24 C25 C26 120.04(19) . . ?
C24 C25 H25 120.0 . . ?
C26 C25 H25 120.0 . . ?
C25 C26 C21 121.03(18) . . ?
C25 C26 H26 119.5 . . ?
C21 C26 H26 119.5 . . ?
C28 C27 C32 117.58(17) . . ?
C28 C27 Si1 121.14(14) . . ?
C32 C27 Si1 121.13(14) . . ?
C29 C28 C27 121.66(19) . . ?
C29 C28 H28 119.2 . . ?
C27 C28 H28 119.2 . . ?
C28 C29 C30 119.6(2) . . ?
C28 C29 H29 120.2 . . ?
C30 C29 H29 120.2 . . ?
C31 C30 C29 119.89(18) . . ?
C31 C30 H30 120.1 . . ?
C29 C30 H30 120.1 . . ?
C30 C31 C32 120.57(19) . . ?
C30 C31 H31 119.7 . . ?
C32 C31 H31 119.7 . . ?
C31 C32 C27 120.67(19) . . ?
C31 C32 H32 119.7 . . ?
C27 C32 H32 119.7 . . ?
O2A B1 O1A 119.1(11) . . ?
O1 B1 O2 112.4(3) . . ?
O2A B1 C1 121.7(6) . . ?
O1A B1 C1 118.2(10) . . ?
O1 B1 C1 123.1(3) . . ?
O2 B1 C1 124.3(2) . . ?
O3 B2 O4 113.90(17) . . ?
O3 B2 C2 124.63(17) . . ?
O4 B2 C2 121.45(16) . . ?
B1 O1 C3 107.9(4) . . ?
B1 O2 C4 108.5(3) . . ?
O1 C3 C6 105.6(4) . . ?
O1 C3 C5 108.7(3) . . ?
C6 C3 C5 110.0(4) . . ?
O1 C3 C4 102.1(5) . . ?
C6 C3 C4 114.0(3) . . ?
C5 C3 C4 115.6(5) . . ?
O2 C4 C7 106.9(4) . . ?
O2 C4 C8 109.8(4) . . ?
C7 C4 C8 110.0(4) . . ?
O2 C4 C3 102.8(4) . . ?
C7 C4 C3 113.6(5) . . ?
C8 C4 C3 113.2(4) . . ?
C3 C5 H5A 109.5 . . ?
C3 C5 H5B 109.5 . . ?
H5A C5 H5B 109.5 . . ?
C3 C5 H5C 109.5 . . ?
H5A C5 H5C 109.5 . . ?
H5B C5 H5C 109.5 . . ?
C3 C6 H6A 109.5 . . ?
C3 C6 H6B 109.5 . . ?
H6A C6 H6B 109.5 . . ?
C3 C6 H6C 109.5 . . ?
H6A C6 H6C 109.5 . . ?
H6B C6 H6C 109.5 . . ?
C4 C7 H7A 109.5 . . ?
C4 C7 H7B 109.5 . . ?
H7A C7 H7B 109.5 . . ?
C4 C7 H7C 109.5 . . ?
H7A C7 H7C 109.5 . . ?
H7B C7 H7C 109.5 . . ?
C4 C8 H8A 109.5 . . ?
C4 C8 H8B 109.5 . . ?
H8A C8 H8B 109.5 . . ?
C4 C8 H8C 109.5 . . ?
H8A C8 H8C 109.5 . . ?
H8B C8 H8C 109.5 . . ?
B1 O1A C3A 105.3(17) . . ?
B1 O2A C4A 99.6(13) . . ?
C4A C3A O1A 105(2) . . ?
C4A C3A C6A 114(2) . . ?
O1A C3A C6A 111(2) . . ?
C4A C3A C5A 111(2) . . ?
O1A C3A C5A 106.5(18) . . ?
C6A C3A C5A 110.0(19) . . ?
C3A C4A C8A 120(3) . . ?
C3A C4A O2A 104(2) . . ?
C8A C4A O2A 102.6(19) . . ?
C3A C4A C7A 120(3) . . ?
C8A C4A C7A 106(2) . . ?
O2A C4A C7A 100.9(19) . . ?
C3A C5A H5AA 109.5 . . ?
C3A C5A H5AB 109.5 . . ?
H5AA C5A H5AB 109.5 . . ?
C3A C5A H5AC 109.5 . . ?
H5AA C5A H5AC 109.5 . . ?
H5AB C5A H5AC 109.5 . . ?
C3A C6A H6AA 109.5 . . ?
C3A C6A H6AB 109.5 . . ?
H6AA C6A H6AB 109.5 . . ?
C3A C6A H6AC 109.5 . . ?
H6AA C6A H6AC 109.5 . . ?
H6AB C6A H6AC 109.5 . . ?
C4A C7A H7AA 109.5 . . ?
C4A C7A H7AB 109.5 . . ?
H7AA C7A H7AB 109.5 . . ?
C4A C7A H7AC 109.5 . . ?
H7AA C7A H7AC 109.5 . . ?
H7AB C7A H7AC 109.5 . . ?
C4A C8A H8AA 109.5 . . ?
C4A C8A H8AB 109.5 . . ?
H8AA C8A H8AB 109.5 . . ?
C4A C8A H8AC 109.5 . . ?
H8AA C8A H8AC 109.5 . . ?
H8AB C8A H8AC 109.5 . . ?

loop_
_geom_bond_atom_site_label_1
_geom_bond_atom_site_label_2
_geom_bond_distance
_geom_bond_site_symmetry_2
_geom_bond_publ_flag
Si1 C27 1.8757(17) . ?
Si1 C21 1.8816(18) . ?
Si1 C15 1.8846(18) . ?
Si1 C1 1.8859(18) . ?
O3 B2 1.359(2) . ?
O3 C9 1.465(2) . ?
O4 B2 1.373(2) . ?
O4 C10 1.464(2) . ?
C1 C2 1.353(3) . ?
C1 B1 1.569(3) . ?
C2 B2 1.560(3) . ?
C2 H2 0.9500 . ?
C9 C12 1.518(3) . ?
C9 C11 1.519(3) . ?
C9 C10 1.559(3) . ?
C10 C14 1.517(3) . ?
C10 C13 1.523(3) . ?
C11 H11A 0.9800 . ?
C11 H11B 0.9800 . ?
C11 H11C 0.9800 . ?
C12 H12A 0.9800 . ?
C12 H12B 0.9800 . ?
C12 H12C 0.9800 . ?
C13 H13A 0.9800 . ?
C13 H13B 0.9800 . ?
C13 H13C 0.9800 . ?
C14 H14A 0.9800 . ?
C14 H14B 0.9800 . ?
C14 H14C 0.9800 . ?
C15 C20 1.392(3) . ?
C15 C16 1.394(3) . ?
C16 C17 1.390(3) . ?
C16 H16 0.9500 . ?
C17 C18 1.382(3) . ?
C17 H17 0.9500 . ?
C18 C19 1.375(3) . ?
C18 H18 0.9500 . ?
C19 C20 1.396(3) . ?
C19 H19 0.9500 . ?
C20 H20 0.9500 . ?
C21 C26 1.397(3) . ?
C21 C22 1.404(3) . ?
C22 C23 1.391(3) . ?
C22 H22 0.9500 . ?
C23 C24 1.385(3) . ?
C23 H23 0.9500 . ?
C24 C25 1.382(3) . ?
C24 H24 0.9500 . ?
C25 C26 1.396(3) . ?
C25 H25 0.9500 . ?
C26 H26 0.9500 . ?
C27 C28 1.401(3) . ?
C27 C32 1.403(3) . ?
C28 C29 1.387(3) . ?
C28 H28 0.9500 . ?
C29 C30 1.392(3) . ?
C29 H29 0.9500 . ?
C30 C31 1.377(3) . ?
C30 H30 0.9500 . ?
C31 C32 1.394(3) . ?
C31 H31 0.9500 . ?
C32 H32 0.9500 . ?
B1 O2A 1.315(15) . ?
B1 O1A 1.36(3) . ?
B1 O1 1.366(5) . ?
B1 O2 1.375(4) . ?
O1 C3 1.470(7) . ?
O2 C4 1.443(7) . ?
C3 C6 1.519(7) . ?
C3 C5 1.521(6) . ?
C3 C4 1.569(6) . ?
C4 C7 1.509(7) . ?
C4 C8 1.516(7) . ?
C5 H5A 0.9800 . ?
C5 H5B 0.9800 . ?
C5 H5C 0.9800 . ?
C6 H6A 0.9800 . ?
C6 H6B 0.9800 . ?
C6 H6C 0.9800 . ?
C7 H7A 0.9800 . ?
C7 H7B 0.9800 . ?
C7 H7C 0.9800 . ?
C8 H8A 0.9800 . ?
C8 H8B 0.9800 . ?
C8 H8C 0.9800 . ?
O1A C3A 1.45(4) . ?
O2A C4A 1.60(3) . ?
C3A C4A 1.45(3) . ?
C3A C6A 1.46(3) . ?
C3A C5A 1.56(3) . ?
C4A C8A 1.52(4) . ?
C4A C7A 1.61(4) . ?
C5A H5AA 0.9800 . ?
C5A H5AB 0.9800 . ?
C5A H5AC 0.9800 . ?
C6A H6AA 0.9800 . ?
C6A H6AB 0.9800 . ?
C6A H6AC 0.9800 . ?
C7A H7AA 0.9800 . ?
C7A H7AB 0.9800 . ?
C7A H7AC 0.9800 . ?
C8A H8AA 0.9800 . ?
C8A H8AB 0.9800 . ?
C8A H8AC 0.9800 . ?

loop_
_geom_torsion_atom_site_label_1
_geom_torsion_atom_site_label_2
_geom_torsion_atom_site_label_3
_geom_torsion_atom_site_label_4
_geom_torsion
_geom_torsion_site_symmetry_1
_geom_torsion_site_symmetry_2
_geom_torsion_site_symmetry_3
_geom_torsion_site_symmetry_4
_geom_torsion_publ_flag
C27 Si1 C1 C2 96.87(15) . . . . ?
C21 Si1 C1 C2 -137.94(14) . . . . ?
C15 Si1 C1 C2 -20.93(16) . . . . ?
C27 Si1 C1 B1 -81.50(15) . . . . ?
C21 Si1 C1 B1 43.70(16) . . . . ?
C15 Si1 C1 B1 160.70(13) . . . . ?
B1 C1 C2 B2 2.0(3) . . . . ?
Si1 C1 C2 B2 -176.28(14) . . . . ?
B2 O3 C9 C12 -93.97(18) . . . . ?
B2 O3 C9 C11 146.43(17) . . . . ?
B2 O3 C9 C10 25.09(19) . . . . ?
B2 O4 C10 C14 146.1(2) . . . . ?
B2 O4 C10 C13 -94.85(18) . . . . ?
B2 O4 C10 C9 24.00(19) . . . . ?
O3 C9 C10 O4 -29.61(18) . . . . ?
C12 C9 C10 O4 84.37(19) . . . . ?
C11 C9 C10 O4 -147.29(16) . . . . ?
O3 C9 C10 C14 -147.55(18) . . . . ?
C12 C9 C10 C14 -33.6(3) . . . . ?
C11 C9 C10 C14 94.8(2) . . . . ?
O3 C9 C10 C13 84.2(2) . . . . ?
C12 C9 C10 C13 -161.86(19) . . . . ?
C11 C9 C10 C13 -33.5(2) . . . . ?
C27 Si1 C15 C20 -25.57(18) . . . . ?
C21 Si1 C15 C20 -146.34(16) . . . . ?
C1 Si1 C15 C20 92.98(17) . . . . ?
C27 Si1 C15 C16 156.48(16) . . . . ?
C21 Si1 C15 C16 35.71(18) . . . . ?
C1 Si1 C15 C16 -84.96(17) . . . . ?
C20 C15 C16 C17 -0.7(3) . . . . ?
Si1 C15 C16 C17 177.35(19) . . . . ?
C15 C16 C17 C18 0.1(4) . . . . ?
C16 C17 C18 C19 0.6(4) . . . . ?
C17 C18 C19 C20 -0.5(4) . . . . ?
C16 C15 C20 C19 0.7(3) . . . . ?
Si1 C15 C20 C19 -177.29(17) . . . . ?
C18 C19 C20 C15 -0.1(4) . . . . ?
C27 Si1 C21 C26 -21.92(17) . . . . ?
C15 Si1 C21 C26 95.94(16) . . . . ?
C1 Si1 C21 C26 -145.30(14) . . . . ?
C27 Si1 C21 C22 169.08(14) . . . . ?
C15 Si1 C21 C22 -73.07(16) . . . . ?
C1 Si1 C21 C22 45.69(16) . . . . ?
C26 C21 C22 C23 -4.0(3) . . . . ?
Si1 C21 C22 C23 165.52(15) . . . . ?
C21 C22 C23 C24 1.3(3) . . . . ?
C22 C23 C24 C25 2.2(3) . . . . ?
C23 C24 C25 C26 -3.0(3) . . . . ?
C24 C25 C26 C21 0.3(3) . . . . ?
C22 C21 C26 C25 3.2(3) . . . . ?
Si1 C21 C26 C25 -166.01(14) . . . . ?
C21 Si1 C27 C28 64.41(18) . . . . ?
C15 Si1 C27 C28 -52.28(18) . . . . ?
C1 Si1 C27 C28 -170.70(15) . . . . ?
C21 Si1 C27 C32 -120.00(15) . . . . ?
C15 Si1 C27 C32 123.31(15) . . . . ?
C1 Si1 C27 C32 4.89(18) . . . . ?
C32 C27 C28 C29 0.4(3) . . . . ?
Si1 C27 C28 C29 176.12(17) . . . . ?
C27 C28 C29 C30 -1.5(3) . . . . ?
C28 C29 C30 C31 1.3(3) . . . . ?
C29 C30 C31 C32 0.1(3) . . . . ?
C30 C31 C32 C27 -1.3(3) . . . . ?
C28 C27 C32 C31 1.0(3) . . . . ?
Si1 C27 C32 C31 -174.73(15) . . . . ?
C2 C1 B1 O2A -103.5(8) . . . . ?
Si1 C1 B1 O2A 74.7(8) . . . . ?
C2 C1 B1 O1A 88.2(9) . . . . ?
Si1 C1 B1 O1A -93.5(9) . . . . ?
C2 C1 B1 O1 107.8(3) . . . . ?
Si1 C1 B1 O1 -73.9(3) . . . . ?
C2 C1 B1 O2 -75.9(3) . . . . ?
Si1 C1 B1 O2 102.4(2) . . . . ?
C9 O3 B2 O4 -11.2(2) . . . . ?
C9 O3 B2 C2 167.52(17) . . . . ?
C10 O4 B2 O3 -9.2(2) . . . . ?
C10 O4 B2 C2 171.99(17) . . . . ?
C1 C2 B2 O3 -12.8(3) . . . . ?
C1 C2 B2 O4 165.81(18) . . . . ?
O2 B1 O1 C3 9.0(4) . . . . ?
C1 B1 O1 C3 -174.4(3) . . . . ?
O1 B1 O2 C4 8.3(4) . . . . ?
C1 B1 O2 C4 -168.3(3) . . . . ?
B1 O1 C3 C6 98.8(4) . . . . ?
B1 O1 C3 C5 -143.2(4) . . . . ?
B1 O1 C3 C4 -20.6(5) . . . . ?
B1 O2 C4 C7 99.5(4) . . . . ?
B1 O2 C4 C8 -141.2(3) . . . . ?
B1 O2 C4 C3 -20.4(5) . . . . ?
O1 C3 C4 O2 24.5(5) . . . . ?
C6 C3 C4 O2 -88.8(5) . . . . ?
C5 C3 C4 O2 142.3(4) . . . . ?
O1 C3 C4 C7 -90.7(5) . . . . ?
C6 C3 C4 C7 156.0(5) . . . . ?
C5 C3 C4 C7 27.2(7) . . . . ?
O1 C3 C4 C8 142.9(5) . . . . ?
C6 C3 C4 C8 29.6(7) . . . . ?
C5 C3 C4 C8 -99.2(5) . . . . ?
O2A B1 O1A C3A -5(2) . . . . ?
C1 B1 O1A C3A 163.2(13) . . . . ?
O1A B1 O2A C4A -11.1(19) . . . . ?
C1 B1 O2A C4A -179.2(13) . . . . ?
B1 O1A C3A C4A 21(3) . . . . ?
B1 O1A C3A C6A 143.7(16) . . . . ?
B1 O1A C3A C5A -96.5(19) . . . . ?
O1A C3A C4A C8A 87(3) . . . . ?
C6A C3A C4A C8A -34(3) . . . . ?
C5A C3A C4A C8A -159(2) . . . . ?
O1A C3A C4A O2A -27(3) . . . . ?
C6A C3A C4A O2A -148(2) . . . . ?
C5A C3A C4A O2A 88(3) . . . . ?
O1A C3A C4A C7A -139(2) . . . . ?
C6A C3A C4A C7A 100(3) . . . . ?
C5A C3A C4A C7A -24(3) . . . . ?
B1 O2A C4A C3A 23(3) . . . . ?
B1 O2A C4A C8A -102.3(17) . . . . ?
B1 O2A C4A C7A 148.3(17) . . . . ?
